data_6000496
loop_
_publ_author_name
'Do, J.'
'Bontchev, R. P.'
'Jacobson, A. J.'

_publ_section_title
;
 A hydrothermal investigation of the 1/2V(2)O(5)-H2C2O4/H3PO4/NH4OH
 system: Synthesis and structures of (NH4)VOPO4.1.5H(2)O,
 (NH4)(0.5)VOPO4.1.5H(2)O,
 (NH4)(2)[VO(H2O)(3)](2)[VO(H2O)][VO(PO4)(2)](2).3H(2)O, and
 (NH4)(2)[VO(HPO4)](2)(C2O4).5H(2)O
;
_journal_name_full 'Inorganic Chemistry'
_journal_page_first 3230
_journal_page_last 3237
_journal_paper_doi 10.1021/ic0000303
_journal_volume 39
_journal_year 2000
_chemical_formula_sum 'C2 H22 N2 O20 P2 V2'
_space_group_name_H-M_alt 'C 1 2/m 1'
_cell_angle_alpha 90.000
_cell_angle_beta 102.017
_cell_angle_gamma 90.000
_cell_length_a 17.7350
_cell_length_b 6.4180
_cell_length_c 22.8390
_cell_volume 2542.64
_cod_database_code 6000496

loop_
_atom_site_label
_atom_site_fract_x
_atom_site_fract_y
_atom_site_fract_z
? ? ? ?
